data_1502142
loop_
_publ_author_name
'Kim, Hyun Jin'
'Kim, Min'
'Chang, Sukbok'

_publ_section_title
;
 Rhodium(NHC)-catalyzed O-arylation of aryl bromides.
;
_journal_issue 9
_journal_name_full 'Organic letters'
_journal_page_first 2368
_journal_page_last 2371
_journal_paper_doi 10.1021/ol200603c
_journal_volume 13
_journal_year 2011
_chemical_formula_moiety 'C21 H30 Br N2 Rh'
_chemical_formula_sum 'C21 H30 Br N2 Rh'
_chemical_formula_weight 493.29
_chemical_name_systematic
; 
 ? 
;
_space_group_IT_number 14
_symmetry_cell_setting monoclinic
_symmetry_space_group_name_Hall '-P 2yn'
_symmetry_space_group_name_H-M 'P 1 21/n 1'
_atom_sites_solution_hydrogens geom
_atom_sites_solution_primary direct
_atom_sites_solution_secondary difmap
_audit_creation_method SHELXTL
_cell_angle_alpha 90.00
_cell_angle_beta 97.7140(10)
_cell_angle_gamma 90.00
_cell_formula_units_Z 4
_cell_length_a 9.7809(4)
_cell_length_b 15.4141(6)
_cell_length_c 13.4965(5)
_cell_measurement_reflns_used 6905
_cell_measurement_temperature 200(2)
_cell_measurement_theta_max 28.27
_cell_measurement_theta_min 2.42
_cell_volume 2016.37(14)
_computing_cell_refinement 'Bruker SAINT'
_computing_data_collection 'Bruker SMART'
_computing_data_reduction 'Bruker SAINT'
_computing_molecular_graphics 'Bruker SHELXTL'
_computing_publication_material 'Bruker SHELXTL'
_computing_structure_refinement 'Bruker SHELXTL'
_computing_structure_solution 'Bruker SHELXTL'
_diffrn_ambient_temperature 200(2)
_diffrn_measured_fraction_theta_full 0.998
_diffrn_measured_fraction_theta_max 0.998
_diffrn_measurement_device_type 'CCD area detector'
_diffrn_measurement_method 'phi and omega scans'
_diffrn_radiation_monochromator graphite
_diffrn_radiation_source 'fine-focus sealed tube'
_diffrn_radiation_type MoK\a
_diffrn_radiation_wavelength 0.71073
_diffrn_reflns_av_R_equivalents 0.0742
_diffrn_reflns_av_sigmaI/netI 0.0772
_diffrn_reflns_limit_h_max 13
_diffrn_reflns_limit_h_min -12
_diffrn_reflns_limit_k_max 20
_diffrn_reflns_limit_k_min -19
_diffrn_reflns_limit_l_max 8
_diffrn_reflns_limit_l_min -17
_diffrn_reflns_number 14800
_diffrn_reflns_theta_full 28.28
_diffrn_reflns_theta_max 28.28
_diffrn_reflns_theta_min 2.02
_diffrn_standards_decay_% <2.0
_exptl_absorpt_coefficient_mu 2.835
_exptl_absorpt_correction_T_max 0.582
_exptl_absorpt_correction_T_min 0.475
_exptl_absorpt_correction_type multi-scan
_exptl_absorpt_process_details 'Bruker SADABS'
_exptl_crystal_colour yellow
_exptl_crystal_density_diffrn 1.625
_exptl_crystal_density_method 'not measured'
_exptl_crystal_description block
_exptl_crystal_F_000 1000
_exptl_crystal_size_max 0.38
_exptl_crystal_size_mid 0.22
_exptl_crystal_size_min 0.19
_refine_diff_density_max 1.936
_refine_diff_density_min -2.733
_refine_diff_density_rms 0.259
_refine_ls_extinction_method none
_refine_ls_goodness_of_fit_ref 1.174
_refine_ls_hydrogen_treatment constr
_refine_ls_matrix_type full
_refine_ls_number_parameters 224
_refine_ls_number_reflns 4988
_refine_ls_number_restraints 6
_refine_ls_restrained_S_all 1.174
_refine_ls_R_factor_all 0.0958
_refine_ls_R_factor_gt 0.0500
_refine_ls_shift/su_max 0.000
_refine_ls_shift/su_mean 0.000
_refine_ls_structure_factor_coef Fsqd
_refine_ls_weighting_details 'calc w=1/[\s^2^(Fo^2^)+(0.0518P)^2^+16.5220P] where P=(Fo^2^+2Fc^2^)/3'
_refine_ls_weighting_scheme calc
_refine_ls_wR_factor_gt 0.1108
_refine_ls_wR_factor_ref 0.1846
_reflns_number_gt 3306
_reflns_number_total 4988
_reflns_threshold_expression >2sigma(I)
_cod_data_source_file ol200603c_si_002.cif
_cod_data_source_block rh-a
_cod_depositor_comments
;
The following automatic conversions were performed:

'_symmetry_cell_setting' value 'Monoclinic' changed to 'monoclinic'
according to /home/saulius/struct/CIF-dictionaries/cif_core.dic
dictionary named 'cif_core.dic' version 2.4.1 from
2010-06-29.

'_exptl_absorpt_correction_type' value 'Multi-scan'
changed to 'multi-scan' according to
/home/saulius/struct/CIF-dictionaries/cif_core.dic dictionary named
'cif_core.dic' version 2.4.1 from 2010-06-29.

Automatic conversion script
Id: cif_fix_values 1715 2011-07-08 13:25:40Z adriana 
;
_cod_original_sg_symbol_H-M P2(1)/n
_cod_database_code 1502142

loop_
_symmetry_equiv_pos_as_xyz
'x, y, z'
'-x+1/2, y+1/2, -z+1/2'
'-x, -y, -z'
'x-1/2, -y-1/2, z-1/2'

loop_
_atom_site_label
_atom_site_type_symbol
_atom_site_fract_x
_atom_site_fract_y
_atom_site_fract_z
_atom_site_U_iso_or_equiv
_atom_site_adp_type
_atom_site_occupancy
_atom_site_symmetry_multiplicity
_atom_site_calc_flag
_atom_site_refinement_flags
Rh1 Rh 0.83264(6) 0.17377(3) 0.06340(4) 0.02507(17) Uani 1 1 d .
Br1 Br 0.90835(10) 0.13675(6) 0.24402(6) 0.0421(2) Uani 1 1 d .
C1 C 0.9189(7) 0.2920(5) 0.0867(4) 0.0224(13) Uani 1 1 d .
N1 N 0.8508(6) 0.3629(4) 0.1140(5) 0.0273(13) Uani 1 1 d .
C2 C 0.7065(8) 0.3597(5) 0.1338(6) 0.0357(18) Uani 1 1 d .
H2 H 0.6714 0.3004 0.1140 0.043 Uiso 1 1 calc R
C3 C 0.6152(9) 0.4239(6) 0.0688(7) 0.047(2) Uani 1 1 d .
H3A H 0.6445 0.4833 0.0868 0.070 Uiso 1 1 calc R
H3B H 0.5189 0.4160 0.0796 0.070 Uiso 1 1 calc R
H3C H 0.6237 0.4135 -0.0018 0.070 Uiso 1 1 calc R
N2 N 1.0518(6) 0.3169(3) 0.0828(4) 0.0224(12) Uani 1 1 d .
C4 C 0.6976(10) 0.3687(7) 0.2435(7) 0.051(2) Uani 1 1 d .
H4A H 0.7547 0.3240 0.2806 0.076 Uiso 1 1 calc R
H4B H 0.6015 0.3617 0.2553 0.076 Uiso 1 1 calc R
H4C H 0.7308 0.4262 0.2664 0.076 Uiso 1 1 calc R
C5 C 1.1584(7) 0.2541(5) 0.0627(6) 0.0302(16) Uani 1 1 d .
H5 H 1.1109 0.1977 0.0447 0.036 Uiso 1 1 calc R
C6 C 1.2295(8) 0.2824(6) -0.0275(6) 0.0379(18) Uani 1 1 d .
H6A H 1.1594 0.2939 -0.0850 0.057 Uiso 1 1 calc R
H6B H 1.2908 0.2360 -0.0445 0.057 Uiso 1 1 calc R
H6C H 1.2835 0.3351 -0.0104 0.057 Uiso 1 1 calc R
C7 C 1.2599(9) 0.2389(6) 0.1563(6) 0.041(2) Uani 1 1 d .
H7A H 1.3087 0.2930 0.1758 0.062 Uiso 1 1 calc R
H7B H 1.3266 0.1943 0.1430 0.062 Uiso 1 1 calc R
H7C H 1.2100 0.2194 0.2105 0.062 Uiso 1 1 calc R
C8 C 0.9413(7) 0.4333(4) 0.1313(5) 0.0250(14) Uani 1 1 d .
C9 C 0.9227(8) 0.5177(5) 0.1632(5) 0.0318(16) Uani 1 1 d .
H9 H 0.8353 0.5381 0.1765 0.038 Uiso 1 1 calc R
C10 C 1.0385(9) 0.5708(5) 0.1745(6) 0.0363(18) Uani 1 1 d .
H10 H 1.0298 0.6287 0.1972 0.044 Uiso 1 1 calc R
C11 C 1.1678(9) 0.5423(5) 0.1539(6) 0.0355(18) Uani 1 1 d .
H11 H 1.2444 0.5807 0.1631 0.043 Uiso 1 1 calc R
C12 C 1.1846(8) 0.4587(5) 0.1202(6) 0.0342(17) Uani 1 1 d .
H12 H 1.2715 0.4390 0.1051 0.041 Uiso 1 1 calc R
C13 C 1.0701(7) 0.4045(5) 0.1093(5) 0.0279(15) Uani 1 1 d .
C14 C 0.7265(8) 0.2124(5) -0.0770(5) 0.0297(11) Uani 1 1 d .
H14 H 0.7216 0.2767 -0.0870 0.036 Uiso 1 1 calc R
C15 C 0.5889(9) 0.1657(6) -0.1058(6) 0.041(2) Uani 1 1 d .
H15A H 0.5171 0.2085 -0.1308 0.049 Uiso 1 1 calc R
H15B H 0.5979 0.1239 -0.1602 0.049 Uiso 1 1 calc R
C16 C 0.5455(8) 0.1179(6) -0.0170(7) 0.043(2) Uani 1 1 d .
H16A H 0.4934 0.1584 0.0209 0.052 Uiso 1 1 calc R
H16B H 0.4821 0.0703 -0.0420 0.052 Uiso 1 1 calc R
C17 C 0.6628(8) 0.0802(5) 0.0534(6) 0.0334(17) Uani 1 1 d .
H17 H 0.6367 0.0630 0.1198 0.040 Uiso 1 1 calc R
C18 C 0.7758(8) 0.0361(5) 0.0278(5) 0.0297(11) Uani 1 1 d .
H18 H 0.8171 -0.0073 0.0782 0.036 Uiso 1 1 calc R
C19 C 0.7974(9) 0.0163(5) -0.0817(6) 0.040(2) Uani 1 1 d .
H19A H 0.8471 -0.0395 -0.0838 0.048 Uiso 1 1 calc R
H19B H 0.7063 0.0100 -0.1230 0.048 Uiso 1 1 calc R
C20 C 0.8788(9) 0.0874(5) -0.1258(6) 0.0385(18) Uani 1 1 d .
H20A H 0.9785 0.0748 -0.1091 0.046 Uiso 1 1 calc R
H20B H 0.8564 0.0859 -0.1996 0.046 Uiso 1 1 calc R
C21 C 0.8514(6) 0.1766(4) -0.0901(4) 0.0199(13) Uani 1 1 d U
H21 H 0.9198 0.2204 -0.1073 0.024 Uiso 1 1 calc R

loop_
_atom_site_aniso_label
_atom_site_aniso_U_11
_atom_site_aniso_U_22
_atom_site_aniso_U_33
_atom_site_aniso_U_23
_atom_site_aniso_U_13
_atom_site_aniso_U_12
Rh1 0.0270(3) 0.0196(3) 0.0280(3) 0.0005(2) 0.0017(2) -0.0023(2)
Br1 0.0559(5) 0.0367(5) 0.0323(4) 0.0042(3) 0.0003(4) -0.0107(4)
C1 0.026(3) 0.031(3) 0.010(3) -0.003(3) -0.002(2) 0.001(3)
N1 0.028(3) 0.025(3) 0.030(3) -0.003(2) 0.007(2) 0.001(2)
C2 0.028(4) 0.030(4) 0.049(5) 0.006(4) 0.004(3) -0.002(3)
C3 0.032(4) 0.049(5) 0.058(6) 0.004(4) 0.000(4) 0.005(4)
N2 0.025(3) 0.018(3) 0.024(3) -0.005(2) 0.005(2) 0.000(2)
C4 0.052(5) 0.055(6) 0.050(6) 0.007(5) 0.024(4) 0.002(4)
C5 0.024(3) 0.026(4) 0.042(4) -0.004(3) 0.006(3) 0.006(3)
C6 0.033(4) 0.047(5) 0.037(4) -0.001(4) 0.013(3) 0.002(3)
C7 0.046(5) 0.039(5) 0.036(4) -0.002(4) -0.007(4) 0.013(4)
C8 0.026(3) 0.024(3) 0.024(3) 0.002(3) 0.001(3) -0.003(3)
C9 0.044(4) 0.021(3) 0.029(4) -0.003(3) -0.002(3) 0.004(3)
C10 0.048(5) 0.022(4) 0.036(4) -0.003(3) -0.005(4) -0.002(3)
C11 0.045(5) 0.029(4) 0.031(4) 0.000(3) -0.002(3) -0.011(3)
C12 0.029(4) 0.032(4) 0.042(4) 0.005(3) 0.007(3) -0.004(3)
C13 0.031(4) 0.026(4) 0.026(4) 0.002(3) 0.004(3) -0.001(3)
C14 0.041(3) 0.023(2) 0.022(2) 0.005(2) -0.010(2) -0.006(2)
C15 0.039(4) 0.043(5) 0.037(4) 0.003(4) -0.013(4) -0.001(4)
C16 0.025(4) 0.042(5) 0.063(6) 0.009(4) 0.005(4) -0.010(3)
C17 0.030(4) 0.027(4) 0.043(4) 0.004(3) 0.002(3) -0.013(3)
C18 0.041(3) 0.023(2) 0.022(2) 0.005(2) -0.010(2) -0.006(2)
C19 0.057(5) 0.030(4) 0.029(4) -0.012(3) -0.008(4) 0.005(4)
C20 0.039(4) 0.042(5) 0.035(4) -0.007(4) 0.005(3) 0.004(4)
C21 0.024(3) 0.031(3) 0.008(2) 0.001(2) 0.012(2) 0.001(2)

loop_
_atom_type_symbol
_atom_type_description
_atom_type_scat_dispersion_real
_atom_type_scat_dispersion_imag
_atom_type_scat_source
C C 0.0033 0.0016 'International Tables Vol C Tables 4.2.6.8 and 6.1.1.4'
H H 0.0000 0.0000 'International Tables Vol C Tables 4.2.6.8 and 6.1.1.4'
N N 0.0061 0.0033 'International Tables Vol C Tables 4.2.6.8 and 6.1.1.4'
Br Br -0.2901 2.4595 'International Tables Vol C Tables 4.2.6.8 and 6.1.1.4'
Rh Rh -1.1178 0.9187 'International Tables Vol C Tables 4.2.6.8 and 6.1.1.4'

loop_
_geom_angle_atom_site_label_1
_geom_angle_atom_site_label_2
_geom_angle_atom_site_label_3
_geom_angle
C1 Rh1 C21 92.6(3)
C1 Rh1 C14 91.7(3)
C21 Rh1 C14 38.0(3)
C1 Rh1 C17 154.6(3)
C21 Rh1 C17 96.8(3)
C14 Rh1 C17 81.6(3)
C1 Rh1 C18 168.9(3)
C21 Rh1 C18 81.9(3)
C14 Rh1 C18 89.8(3)
C17 Rh1 C18 36.4(3)
C1 Rh1 Br1 89.49(17)
C21 Rh1 Br1 154.83(18)
C14 Rh1 Br1 167.1(2)
C17 Rh1 Br1 91.9(2)
C18 Rh1 Br1 91.46(18)
N1 C1 N2 106.8(6)
N1 C1 Rh1 124.1(5)
N2 C1 Rh1 129.0(5)
C1 N1 C8 110.4(6)
C1 N1 C2 122.7(6)
C8 N1 C2 126.5(6)
N1 C2 C4 111.1(7)
N1 C2 C3 112.0(7)
C4 C2 C3 113.6(8)
C1 N2 C13 110.5(6)
C1 N2 C5 121.6(6)
C13 N2 C5 127.6(6)
N2 C5 C7 110.4(6)
N2 C5 C6 111.4(6)
C7 C5 C6 112.7(7)
C9 C8 N1 132.2(7)
C9 C8 C13 121.3(7)
N1 C8 C13 106.5(6)
C10 C9 C8 116.5(7)
C9 C10 C11 122.5(7)
C12 C11 C10 120.5(7)
C11 C12 C13 117.7(7)
C12 C13 N2 132.8(7)
C12 C13 C8 121.4(7)
N2 C13 C8 105.7(6)
C21 C14 C15 123.0(7)
C21 C14 Rh1 70.4(4)
C15 C14 Rh1 113.8(5)
C16 C15 C14 111.0(6)
C17 C16 C15 114.5(7)
C18 C17 C16 126.9(8)
C18 C17 Rh1 73.4(4)
C16 C17 Rh1 107.1(5)
C17 C18 C19 123.5(7)
C17 C18 Rh1 70.2(4)
C19 C18 Rh1 109.3(5)
C20 C19 C18 112.2(6)
C21 C20 C19 114.2(7)
C14 C21 C20 127.8(7)
C14 C21 Rh1 71.6(4)
C20 C21 Rh1 110.0(5)

loop_
_geom_bond_atom_site_label_1
_geom_bond_atom_site_label_2
_geom_bond_distance
Rh1 C1 2.015(7)
Rh1 C21 2.104(6)
Rh1 C14 2.120(7)
Rh1 C17 2.190(7)
Rh1 C18 2.230(7)
Rh1 Br1 2.5164(10)
C1 N1 1.356(9)
C1 N2 1.363(8)
N1 C8 1.400(9)
N1 C2 1.472(10)
C2 C4 1.501(13)
C2 C3 1.529(11)
N2 C13 1.402(9)
N2 C5 1.474(8)
C5 C7 1.516(10)
C5 C6 1.544(11)
C8 C9 1.390(10)
C8 C13 1.405(10)
C9 C10 1.390(11)
C10 C11 1.401(12)
C11 C12 1.384(11)
C12 C13 1.389(10)
C14 C21 1.374(10)
C14 C15 1.529(11)
C15 C16 1.516(12)
C16 C17 1.504(11)
C17 C18 1.381(11)
C18 C19 1.550(11)
C19 C20 1.522(12)
C20 C21 1.493(10)
